data_4509292
loop_
_publ_author_name
'Bu\<car, Dejan-Kre\<simir'
'Henry, Rodger F.'
'Lou, Xiaochun'
'Duerst, Richard W.'
'MacGillivray, Leonard R.'
'Zhang, Geoff G. Z.'

_publ_section_title
;
 Cocrystals of Caffeine and Hydroxybenzoic Acids Composed of Multiple
 Supramolecular Heterosynthons: Screening via Solution-Mediated Phase
 Transformation and Structural Characterization
;
_journal_issue 4
_journal_name_full 'Crystal Growth &amp; Design'
_journal_page_first 1932
_journal_paper_doi 10.1021/cg801178m
_journal_volume 9
_journal_year 2009
_chemical_formula_moiety 'C8 H10 N4 O2, C7 H6 O3'
_chemical_formula_sum 'C15 H16 N4 O5'
_chemical_formula_weight 332.32
_chemical_name_systematic
; 
 ? 
;
_space_group_IT_number 14
_symmetry_cell_setting monoclinic
_symmetry_space_group_name_Hall '-P 2ybc'
_symmetry_space_group_name_H-M 'P 1 21/c 1'
_atom_sites_solution_hydrogens geom
_atom_sites_solution_primary direct
_atom_sites_solution_secondary difmap
_audit_creation_method SHELXL-97
_cell_angle_alpha 90.00
_cell_angle_beta 117.194(3)
_cell_angle_gamma 90.00
_cell_formula_units_Z 4
_cell_length_a 14.771(3)
_cell_length_b 7.0212(14)
_cell_length_c 16.209(3)
_cell_measurement_reflns_used 930
_cell_measurement_temperature 173(2)
_cell_measurement_theta_max 28.1245
_cell_measurement_theta_min 3.289
_cell_volume 1495.2(5)
_computing_cell_refinement 'Bruker saintplus (Bruker 1999)'
_computing_data_collection 'Bruker SMART (Bruker 2001)'
_computing_data_reduction 'Bruker saintplus (Bruker 1999)'
_computing_molecular_graphics 'ORTEP (Johnson 1976), Accelrys (2004)'
_computing_structure_refinement 'SHELXL (Sheldrick, 2000)'
_computing_structure_solution 'SHELXL (Sheldrick, 2000)'
_diffrn_ambient_temperature 173(2)
_diffrn_measured_fraction_theta_full 0.979
_diffrn_measured_fraction_theta_max 0.979
_diffrn_measurement_device_type 'Bruker APEX CCD'
_diffrn_measurement_method 'omega scan'
_diffrn_radiation_monochromator graphite
_diffrn_radiation_source 'fine-focus sealed tube'
_diffrn_radiation_type MoK\a
_diffrn_radiation_wavelength 0.71073
_diffrn_reflns_av_R_equivalents 0.0254
_diffrn_reflns_av_sigmaI/netI 0.0208
_diffrn_reflns_limit_h_max 19
_diffrn_reflns_limit_h_min -19
_diffrn_reflns_limit_k_max 9
_diffrn_reflns_limit_k_min -9
_diffrn_reflns_limit_l_max 21
_diffrn_reflns_limit_l_min -21
_diffrn_reflns_number 17081
_diffrn_reflns_theta_full 28.31
_diffrn_reflns_theta_max 28.31
_diffrn_reflns_theta_min 1.55
_diffrn_standards_number 0
_exptl_absorpt_coefficient_mu 0.113
_exptl_absorpt_correction_T_max 1.00
_exptl_absorpt_correction_T_min 0.75
_exptl_absorpt_correction_type empirical
_exptl_crystal_colour colourless
_exptl_crystal_density_diffrn 1.476
_exptl_crystal_density_meas ?
_exptl_crystal_density_method 'not measured'
_exptl_crystal_description rod
_exptl_crystal_F_000 696
_exptl_crystal_size_max 0.4
_exptl_crystal_size_mid 0.15
_exptl_crystal_size_min 0.15
_refine_diff_density_max 0.378
_refine_diff_density_min -0.252
_refine_diff_density_rms 0.055
_refine_ls_extinction_method none
_refine_ls_goodness_of_fit_ref 1.169
_refine_ls_hydrogen_treatment mixed
_refine_ls_matrix_type full
_refine_ls_number_parameters 225
_refine_ls_number_reflns 3658
_refine_ls_number_restraints 0
_refine_ls_restrained_S_all 1.169
_refine_ls_R_factor_all 0.0620
_refine_ls_R_factor_gt 0.0573
_refine_ls_shift/su_max 0.014
_refine_ls_shift/su_mean 0.001
_refine_ls_structure_factor_coef Fsqd
_refine_ls_weighting_details 'calc w=1/[\s^2^(Fo^2^)+(0.0662P)^2^+0.6761P] where P=(Fo^2^+2Fc^2^)/3'
_refine_ls_weighting_scheme calc
_refine_ls_wR_factor_gt 0.1391
_refine_ls_wR_factor_ref 0.1422
_reflns_number_gt 3372
_reflns_number_total 3658
_reflns_threshold_expression I>2sigma(I)
_cod_data_source_file cg801178msup1.cif
_cod_data_source_block 1
_cod_depositor_comments
;
The following automatic conversions were performed:

'_exptl_crystal_density_meas' value 'none' was changed to '?' - the
value is perceived as not measured.

Automatic conversion script
Id: cif_fix_values 3008 2015-01-20 13:52:24Z robertas 
;
_cod_original_sg_symbol_H-M P21/c
_cod_database_code 4509292

loop_
_symmetry_equiv_pos_as_xyz
'x, y, z'
'-x, y+1/2, -z+1/2'
'-x, -y, -z'
'x, -y-1/2, z-1/2'

loop_
_atom_site_label
_atom_site_type_symbol
_atom_site_fract_x
_atom_site_fract_y
_atom_site_fract_z
_atom_site_U_iso_or_equiv
_atom_site_adp_type
_atom_site_occupancy
_atom_site_symmetry_multiplicity
_atom_site_calc_flag
_atom_site_refinement_flags
O1 O 0.40525(9) 0.53252(18) 1.08893(9) 0.0307(3) Uani 1 1 d .
O2 O 0.18107(11) 0.4406(2) 0.78182(8) 0.0375(3) Uani 1 1 d .
N1 N 0.23065(10) 0.3925(2) 1.12969(9) 0.0242(3) Uani 1 1 d .
N2 N 0.08231(10) 0.3043(2) 1.01330(9) 0.0253(3) Uani 1 1 d .
N3 N 0.28972(10) 0.4926(2) 0.93498(9) 0.0255(3) Uani 1 1 d .
N4 N 0.12271(10) 0.3737(2) 0.88668(9) 0.0246(3) Uani 1 1 d .
C1 C 0.30876(14) 0.4334(3) 1.22391(11) 0.0324(4) Uani 1 1 d .
H1A H 0.2838 0.3999 1.2673 0.049 Uiso 1 1 calc R
H1B H 0.3250 0.5666 1.2295 0.049 Uiso 1 1 calc R
H1C H 0.3688 0.3604 1.2369 0.049 Uiso 1 1 calc R
C2 C 0.13781(12) 0.3212(2) 1.10508(11) 0.0266(3) Uani 1 1 d .
H2 H 0.1144 0.2869 1.1474 0.032 Uiso 1 1 calc R
C3 C 0.14511(12) 0.3682(2) 0.97860(11) 0.0218(3) Uani 1 1 d .
C4 C 0.23739(12) 0.4240(2) 1.04812(10) 0.0220(3) Uani 1 1 d .
C5 C 0.31967(12) 0.4882(2) 1.03130(11) 0.0234(3) Uani 1 1 d .
C6 C 0.36594(14) 0.5581(3) 0.90652(13) 0.0353(4) Uani 1 1 d .
H6A H 0.3958 0.4500 0.8919 0.053 Uiso 1 1 calc R
H6B H 0.4181 0.6288 0.9562 0.053 Uiso 1 1 calc R
H6C H 0.3337 0.6382 0.8528 0.053 Uiso 1 1 calc R
C7 C 0.19607(13) 0.4357(2) 0.86229(11) 0.0261(3) Uani 1 1 d .
C8 C 0.02272(13) 0.3106(3) 0.81523(12) 0.0329(4) Uani 1 1 d .
H8A H 0.0092 0.1844 0.8296 0.049 Uiso 1 1 calc R
H8B H 0.0225 0.3100 0.7559 0.049 Uiso 1 1 calc R
H8C H -0.0289 0.3961 0.8135 0.049 Uiso 1 1 calc R
O3 O -0.10755(9) 0.18804(19) 0.93555(8) 0.0304(3) Uani 1 1 d .
H3 H -0.041(2) 0.226(4) 0.9640(17) 0.058(7) Uiso 1 1 d .
O4 O -0.08234(9) 0.1703(2) 1.08227(8) 0.0336(3) Uani 1 1 d .
O5 O -0.22595(10) 0.0447(2) 1.11618(9) 0.0360(3) Uani 1 1 d .
H5 H -0.1686 0.0822 1.1283 0.054 Uiso 1 1 calc R
C9 C -0.24296(12) 0.0752(2) 0.96096(11) 0.0237(3) Uani 1 1 d .
C10 C -0.28183(13) 0.0280(2) 1.02324(12) 0.0268(3) Uani 1 1 d .
C11 C -0.30473(13) 0.0535(2) 0.86544(12) 0.0277(3) Uani 1 1 d .
H11 H -0.2790 0.0835 0.8243 0.033 Uiso 1 1 calc R
C12 C -0.38118(14) -0.0411(3) 0.98860(14) 0.0325(4) Uani 1 1 d .
H12 H -0.4073 -0.0741 1.0291 0.039 Uiso 1 1 calc R
C14 C -0.40377(13) -0.0122(3) 0.83161(13) 0.0331(4) Uani 1 1 d .
H14 H -0.4451 -0.0240 0.7681 0.040 Uiso 1 1 calc R
C15 C -0.13730(12) 0.1482(2) 0.99815(11) 0.0245(3) Uani 1 1 d .
C13 C -0.44048(14) -0.0603(3) 0.89416(14) 0.0356(4) Uani 1 1 d .
H13 H -0.5065 -0.1064 0.8717 0.043 Uiso 1 1 calc R

loop_
_atom_site_aniso_label
_atom_site_aniso_U_11
_atom_site_aniso_U_22
_atom_site_aniso_U_33
_atom_site_aniso_U_23
_atom_site_aniso_U_13
_atom_site_aniso_U_12
O1 0.0234(6) 0.0377(7) 0.0305(6) -0.0008(5) 0.0119(5) -0.0032(5)
O2 0.0424(7) 0.0509(8) 0.0232(6) -0.0016(5) 0.0184(6) -0.0040(6)
N1 0.0247(6) 0.0294(7) 0.0204(6) 0.0007(5) 0.0119(5) 0.0008(5)
N2 0.0226(6) 0.0296(7) 0.0262(7) 0.0008(5) 0.0133(6) 0.0001(5)
N3 0.0260(7) 0.0291(7) 0.0261(7) 0.0008(5) 0.0160(6) -0.0007(6)
N4 0.0233(7) 0.0294(7) 0.0198(6) -0.0010(5) 0.0088(5) -0.0011(5)
C1 0.0333(9) 0.0423(10) 0.0203(8) -0.0022(7) 0.0110(7) -0.0032(7)
C2 0.0262(8) 0.0310(8) 0.0265(8) 0.0020(6) 0.0155(7) 0.0012(6)
C3 0.0227(7) 0.0217(7) 0.0229(7) 0.0004(6) 0.0119(6) 0.0027(6)
C4 0.0236(7) 0.0236(7) 0.0196(7) -0.0012(6) 0.0104(6) 0.0011(6)
C5 0.0249(7) 0.0222(7) 0.0246(7) 0.0005(6) 0.0126(6) 0.0025(6)
C6 0.0331(9) 0.0476(11) 0.0348(9) 0.0043(8) 0.0238(8) -0.0025(8)
C7 0.0305(8) 0.0263(8) 0.0237(8) 0.0007(6) 0.0143(7) 0.0020(6)
C8 0.0277(8) 0.0443(10) 0.0213(8) -0.0017(7) 0.0066(7) -0.0019(7)
O3 0.0228(6) 0.0431(7) 0.0263(6) -0.0009(5) 0.0122(5) -0.0055(5)
O4 0.0268(6) 0.0460(8) 0.0246(6) 0.0006(5) 0.0089(5) -0.0039(5)
O5 0.0343(7) 0.0492(8) 0.0281(6) 0.0054(6) 0.0175(6) 0.0017(6)
C9 0.0211(7) 0.0239(8) 0.0261(8) 0.0017(6) 0.0110(6) 0.0017(6)
C10 0.0272(8) 0.0254(8) 0.0304(8) 0.0041(6) 0.0153(7) 0.0063(6)
C11 0.0268(8) 0.0294(8) 0.0279(8) 0.0015(6) 0.0134(7) 0.0020(6)
C12 0.0287(9) 0.0324(9) 0.0438(10) 0.0070(7) 0.0229(8) 0.0039(7)
C14 0.0248(8) 0.0357(9) 0.0320(9) -0.0025(7) 0.0071(7) 0.0008(7)
C15 0.0229(7) 0.0243(8) 0.0269(8) 0.0009(6) 0.0119(6) 0.0014(6)
C13 0.0216(8) 0.0345(10) 0.0492(11) 0.0015(8) 0.0149(8) -0.0004(7)

loop_
_atom_type_symbol
_atom_type_description
_atom_type_scat_dispersion_real
_atom_type_scat_dispersion_imag
_atom_type_scat_source
C C 0.0033 0.0016 'International Tables Vol C Tables 4.2.6.8 and 6.1.1.4'
H H 0.0000 0.0000 'International Tables Vol C Tables 4.2.6.8 and 6.1.1.4'
N N 0.0061 0.0033 'International Tables Vol C Tables 4.2.6.8 and 6.1.1.4'
O O 0.0106 0.0060 'International Tables Vol C Tables 4.2.6.8 and 6.1.1.4'

loop_
_geom_angle_atom_site_label_1
_geom_angle_atom_site_label_2
_geom_angle_atom_site_label_3
_geom_angle
C2 N1 C4 106.58(13)
C2 N1 C1 126.66(14)
C4 N1 C1 126.74(14)
C2 N2 C3 104.10(13)
C2 N2 H3 122.0(8)
C3 N2 H3 133.8(8)
C7 N3 C5 127.65(14)
C7 N3 C6 115.29(14)
C5 N3 C6 117.03(14)
C3 N4 C7 119.21(14)
C3 N4 C8 120.32(14)
C7 N4 C8 120.46(14)
N1 C1 H1A 109.5
N1 C1 H1B 109.5
H1A C1 H1B 109.5
N1 C1 H1C 109.5
H1A C1 H1C 109.5
H1B C1 H1C 109.5
N2 C2 N1 112.88(14)
N2 C2 H2 123.6
N1 C2 H2 123.6
N2 C3 C4 111.34(14)
N2 C3 N4 125.90(14)
C4 C3 N4 122.74(14)
C3 C4 N1 105.09(14)
C3 C4 C5 122.99(14)
N1 C4 C5 131.82(14)
O1 C5 N3 122.09(14)
O1 C5 C4 127.32(15)
N3 C5 C4 110.59(14)
N3 C6 H6A 109.5
N3 C6 H6B 109.5
H6A C6 H6B 109.5
N3 C6 H6C 109.5
H6A C6 H6C 109.5
H6B C6 H6C 109.5
O2 C7 N4 122.10(16)
O2 C7 N3 121.15(16)
N4 C7 N3 116.74(14)
N4 C8 H8A 109.5
N4 C8 H8B 109.5
H8A C8 H8B 109.5
N4 C8 H8C 109.5
H8A C8 H8C 109.5
H8B C8 H8C 109.5
C15 O3 H3 109.8(16)
C10 O5 H5 109.5
C11 C9 C10 119.55(15)
C11 C9 C15 121.29(14)
C10 C9 C15 119.16(15)
O5 C10 C12 118.18(15)
O5 C10 C9 122.43(15)
C12 C10 C9 119.38(16)
C14 C11 C9 120.67(16)
C14 C11 H11 119.7
C9 C11 H11 119.7
C13 C12 C10 119.84(16)
C13 C12 H12 120.1
C10 C12 H12 120.1
C11 C14 C13 118.99(17)
C11 C14 H14 120.5
C13 C14 H14 120.5
O4 C15 O3 123.01(15)
O4 C15 C9 121.97(15)
O3 C15 C9 115.02(14)
C12 C13 C14 121.56(17)
C12 C13 H13 119.2
C14 C13 H13 119.2

loop_
_geom_bond_atom_site_label_1
_geom_bond_atom_site_label_2
_geom_bond_distance
O1 C5 1.220(2)
O2 C7 1.220(2)
N1 C2 1.338(2)
N1 C4 1.3881(19)
N1 C1 1.461(2)
N2 C2 1.336(2)
N2 C3 1.362(2)
N2 H3 1.71(3)
N3 C7 1.404(2)
N3 C5 1.415(2)
N3 C6 1.472(2)
N4 C3 1.371(2)
N4 C7 1.383(2)
N4 C8 1.468(2)
C1 H1A 0.9600
C1 H1B 0.9600
C1 H1C 0.9600
C2 H2 0.9300
C3 C4 1.370(2)
C4 C5 1.434(2)
C6 H6A 0.9600
C6 H6B 0.9600
C6 H6C 0.9600
C8 H8A 0.9600
C8 H8B 0.9600
C8 H8C 0.9600
O3 C15 1.307(2)
O3 H3 0.92(3)
O4 C15 1.237(2)
O5 C10 1.352(2)
O5 H5 0.8200
C9 C11 1.401(2)
C9 C10 1.410(2)
C9 C15 1.484(2)
C10 C12 1.397(2)
C11 C14 1.386(2)
C11 H11 0.9300
C12 C13 1.379(3)
C12 H12 0.9300
C14 C13 1.392(3)
C14 H14 0.9300
C13 H13 0.9300

loop_
_geom_hbond_atom_site_label_D
_geom_hbond_atom_site_label_H
_geom_hbond_atom_site_label_A
_geom_hbond_distance_DH
_geom_hbond_distance_HA
_geom_hbond_distance_DA
_geom_hbond_angle_DHA
C2 H2 O4 0.93 2.73 3.276(2) 118.8
O5 H5 O4 0.82 1.85 2.5776(18) 146.6
O3 H3 N2 0.92(3) 1.71(3) 2.6248(19) 177(3)

loop_
_geom_torsion_atom_site_label_1
_geom_torsion_atom_site_label_2
_geom_torsion_atom_site_label_3
_geom_torsion_atom_site_label_4
_geom_torsion
C3 N2 C2 N1 0.47(19)
H3 N2 C2 N1 -177.4(10)
C4 N1 C2 N2 -0.49(19)
C1 N1 C2 N2 178.27(15)
C2 N2 C3 C4 -0.27(18)
H3 N2 C3 C4 177.2(12)
C2 N2 C3 N4 178.15(15)
H3 N2 C3 N4 -4.4(12)
C7 N4 C3 N2 -177.49(15)
C8 N4 C3 N2 1.2(2)
C7 N4 C3 C4 0.8(2)
C8 N4 C3 C4 179.50(16)
N2 C3 C4 N1 -0.01(18)
N4 C3 C4 N1 -178.49(14)
N2 C3 C4 C5 176.78(14)
N4 C3 C4 C5 -1.7(2)
C2 N1 C4 C3 0.29(17)
C1 N1 C4 C3 -178.47(16)
C2 N1 C4 C5 -176.09(17)
C1 N1 C4 C5 5.1(3)
C7 N3 C5 O1 176.25(16)
C6 N3 C5 O1 -1.5(2)
C7 N3 C5 C4 -3.0(2)
C6 N3 C5 C4 179.29(14)
C3 C4 C5 O1 -176.62(16)
N1 C4 C5 O1 -0.8(3)
C3 C4 C5 N3 2.6(2)
N1 C4 C5 N3 178.39(16)
C3 N4 C7 O2 178.73(16)
C8 N4 C7 O2 0.0(3)
C3 N4 C7 N3 -1.0(2)
C8 N4 C7 N3 -179.69(15)
C5 N3 C7 O2 -177.37(16)
C6 N3 C7 O2 0.4(2)
C5 N3 C7 N4 2.3(2)
C6 N3 C7 N4 -179.91(15)
C11 C9 C10 O5 179.63(15)
C15 C9 C10 O5 -0.7(2)
C11 C9 C10 C12 0.5(2)
C15 C9 C10 C12 -179.87(15)
C10 C9 C11 C14 0.6(3)
C15 C9 C11 C14 -179.07(16)
O5 C10 C12 C13 -179.95(16)
C9 C10 C12 C13 -0.8(3)
C9 C11 C14 C13 -1.3(3)
C11 C9 C15 O4 179.10(16)
C10 C9 C15 O4 -0.5(2)
C11 C9 C15 O3 -0.5(2)
C10 C9 C15 O3 179.90(14)
C10 C12 C13 C14 0.0(3)
C11 C14 C13 C12 1.0(3)
